data_7052166
loop_
_publ_author_name
'Gautrot, Julien E.'
'Hodge, Philip'
'Cupertino, Domenico'
'Helliwell, Madeleine'

_publ_section_title
;
 2,6-Diaryl-9,10-anthraquinones as models for electron-accepting
 polymers
;
_journal_issue 9
_journal_name_full 'New Journal of Chemistry'
_journal_page_first 1585
_journal_paper_doi 10.1039/b701257h
_journal_volume 31
_journal_year 2007
_chemical_formula_sum 'C26 H16 O2'
_chemical_formula_weight 360.39
_chemical_name_systematic
;
?
;
_space_group_IT_number 15
_symmetry_cell_setting monoclinic
_symmetry_space_group_name_Hall '-C 2yc'
_symmetry_space_group_name_H-M 'C 1 2/c 1'
_atom_sites_solution_hydrogens geom
_atom_sites_solution_primary direct
_atom_sites_solution_secondary difmap
_audit_creation_method SHELXL-97
_cell_angle_alpha 90.00
_cell_angle_beta 126.6490(10)
_cell_angle_gamma 90.00
_cell_formula_units_Z 8
_cell_length_a 23.3924(17)
_cell_length_b 9.5829(7)
_cell_length_c 19.3455(14)
_cell_measurement_reflns_used 5354
_cell_measurement_temperature 100(2)
_cell_measurement_theta_max 26.35
_cell_measurement_theta_min 2.39
_cell_volume 3479.3(4)
_computing_cell_refinement 'Bruker SMART'
_computing_data_collection 'Bruker SMART'
_computing_data_reduction 'Bruker SAINT'
_computing_molecular_graphics 'Bruker SHELXTL'
_computing_publication_material 'Bruker SHELXTL'
_computing_structure_refinement 'SHELXL-97 (Sheldrick, 1997)'
_computing_structure_solution 'SHELXS-97 (Sheldrick, 1990)'
_diffrn_ambient_temperature 100(2)
_diffrn_measured_fraction_theta_full 0.997
_diffrn_measured_fraction_theta_max 0.997
_diffrn_measurement_device_type 'CCD area detector'
_diffrn_measurement_method 'phi and omega scans'
_diffrn_radiation_monochromator graphite
_diffrn_radiation_source 'fine-focus sealed tube'
_diffrn_radiation_type MoK\a
_diffrn_radiation_wavelength 0.71073
_diffrn_reflns_av_R_equivalents 0.0551
_diffrn_reflns_av_sigmaI/netI 0.0405
_diffrn_reflns_limit_h_max 29
_diffrn_reflns_limit_h_min -29
_diffrn_reflns_limit_k_max 11
_diffrn_reflns_limit_k_min -11
_diffrn_reflns_limit_l_max 24
_diffrn_reflns_limit_l_min -24
_diffrn_reflns_number 13478
_diffrn_reflns_theta_full 26.42
_diffrn_reflns_theta_max 26.42
_diffrn_reflns_theta_min 2.17
_exptl_absorpt_coefficient_mu 0.086
_exptl_absorpt_correction_type none
_exptl_crystal_colour yellow
_exptl_crystal_density_diffrn 1.376
_exptl_crystal_density_method 'not measured'
_exptl_crystal_description block
_exptl_crystal_F_000 1504
_exptl_crystal_size_max 0.35
_exptl_crystal_size_mid 0.25
_exptl_crystal_size_min 0.20
_refine_diff_density_max 0.299
_refine_diff_density_min -0.172
_refine_diff_density_rms 0.043
_refine_ls_extinction_method none
_refine_ls_goodness_of_fit_ref 1.024
_refine_ls_hydrogen_treatment constr
_refine_ls_matrix_type full
_refine_ls_number_parameters 253
_refine_ls_number_reflns 3567
_refine_ls_number_restraints 0
_refine_ls_restrained_S_all 1.024
_refine_ls_R_factor_all 0.0439
_refine_ls_R_factor_gt 0.0356
_refine_ls_shift/su_max 0.001
_refine_ls_shift/su_mean 0.000
_refine_ls_structure_factor_coef Fsqd
_refine_ls_weighting_details 'calc w=1/[\s^2^(Fo^2^)+(0.0565P)^2^+0.0000P] where P=(Fo^2^+2Fc^2^)/3'
_refine_ls_weighting_scheme calc
_refine_ls_wR_factor_gt 0.0917
_refine_ls_wR_factor_ref 0.0944
_reflns_number_gt 2918
_reflns_number_total 3567
_reflns_threshold_expression >2sigma(I)
_cod_data_source_file b701257h.txt
_cod_data_source_block s2050m
_cod_depositor_comments
;
The following automatic conversions were performed:
'_symmetry_cell_setting' value 'Monoclinic' changed to 'monoclinic'
according to '/home/saulius/struct/CIF-dictionaries/cif_core.dic'
dictionary named 'cif_core.dic' version 2.4.1 from 2010-06-29.

Automatic conversion script
Id: cif_fix_enum 1527 2010-12-29 10:47:43Z saulius 
;
_cod_original_sg_symbol_H-M C2/c
_cod_database_code 7052166

loop_
_symmetry_equiv_pos_as_xyz
'x, y, z'
'-x, y, -z+1/2'
'x+1/2, y+1/2, z'
'-x+1/2, y+1/2, -z+1/2'
'-x, -y, -z'
'x, -y, z-1/2'
'-x+1/2, -y+1/2, -z'
'x+1/2, -y+1/2, z-1/2'

loop_
_atom_site_label
_atom_site_type_symbol
_atom_site_fract_x
_atom_site_fract_y
_atom_site_fract_z
_atom_site_U_iso_or_equiv
_atom_site_adp_type
_atom_site_occupancy
_atom_site_symmetry_multiplicity
_atom_site_calc_flag
_atom_site_refinement_flags
_atom_site_disorder_assembly
_atom_site_disorder_group
O1 O 0.14085(4) 0.44625(9) 1.09422(5) 0.0254(2) Uani 1 1 d . . .
C1 C 0.07690(6) 0.47019(12) 1.05110(7) 0.0182(3) Uani 1 1 d . . .
C2 C 0.04292(6) 0.57618(12) 0.98087(7) 0.0172(3) Uani 1 1 d . . .
C3 C 0.08505(6) 0.64884(12) 0.96428(7) 0.0180(3) Uani 1 1 d . . .
H3 H 0.1346 0.6294 0.9977 0.022 Uiso 1 1 calc R . .
C4 C 0.05595(6) 0.75002(12) 0.89936(7) 0.0177(3) Uani 1 1 d . . .
C5 C -0.01721(6) 0.77694(12) 0.85180(7) 0.0191(3) Uani 1 1 d . . .
H5 H -0.0382 0.8451 0.8074 0.023 Uiso 1 1 calc R . .
C6 C -0.05958(6) 0.70615(12) 0.86821(7) 0.0189(3) Uani 1 1 d . . .
H6 H -0.1090 0.7268 0.8353 0.023 Uiso 1 1 calc R . .
C7 C -0.03030(6) 0.60486(12) 0.93262(7) 0.0175(3) Uani 1 1 d . . .
C8 C 0.10117(6) 0.82488(12) 0.88091(7) 0.0179(3) Uani 1 1 d . . .
C9 C 0.16006(6) 0.75963(13) 0.89404(7) 0.0205(3) Uani 1 1 d . . .
H9 H 0.1719 0.6673 0.9163 0.025 Uiso 1 1 calc R . .
C10 C 0.20183(7) 0.82690(13) 0.87530(7) 0.0225(3) Uani 1 1 d . . .
H10 H 0.2421 0.7808 0.8854 0.027 Uiso 1 1 calc R . .
C11 C 0.18504(7) 0.96114(13) 0.84195(8) 0.0226(3) Uani 1 1 d . . .
H11 H 0.2134 1.0071 0.8287 0.027 Uiso 1 1 calc R . .
C12 C 0.12631(7) 1.02763(13) 0.82819(7) 0.0216(3) Uani 1 1 d . . .
H12 H 0.1144 1.1195 0.8052 0.026 Uiso 1 1 calc R . .
C13 C 0.08485(6) 0.96118(12) 0.84771(7) 0.0196(3) Uani 1 1 d . . .
H13 H 0.0451 1.0083 0.8385 0.023 Uiso 1 1 calc R . .
O2 O 0.00658(4) 0.79969(9) 0.40698(5) 0.0242(2) Uani 1 1 d . . .
C14 C 0.00339(6) 0.89117(12) 0.44878(7) 0.0176(3) Uani 1 1 d . . .
C15 C 0.06903(6) 0.96039(12) 0.52274(7) 0.0169(3) Uani 1 1 d . . .
C16 C 0.13449(6) 0.92125(12) 0.54274(7) 0.0181(3) Uani 1 1 d . . .
H16 H 0.1362 0.8520 0.5088 0.022 Uiso 1 1 calc R . .
C17 C 0.19795(6) 0.98148(12) 0.61168(7) 0.0179(3) Uani 1 1 d . . .
C18 C 0.19390(6) 1.08110(12) 0.66166(7) 0.0202(3) Uani 1 1 d . . .
H18 H 0.2365 1.1215 0.7099 0.024 Uiso 1 1 calc R . .
C19 C 0.12893(6) 1.12172(12) 0.64198(7) 0.0194(3) Uani 1 1 d . . .
H19 H 0.1273 1.1902 0.6763 0.023 Uiso 1 1 calc R . .
C20 C 0.06580(6) 1.06282(12) 0.57208(7) 0.0174(3) Uani 1 1 d . . .
C21 C 0.26691(6) 0.94457(12) 0.62857(7) 0.0185(3) Uani 1 1 d . . .
C22 C 0.26943(6) 0.91158(12) 0.56011(8) 0.0191(3) Uani 1 1 d . . .
H22 H 0.2265 0.9081 0.5032 0.023 Uiso 1 1 calc R . .
C23 C 0.33390(6) 0.88379(12) 0.57432(8) 0.0213(3) Uani 1 1 d . . .
H23 H 0.3349 0.8620 0.5271 0.026 Uiso 1 1 calc R . .
C24 C 0.39694(6) 0.88783(12) 0.65732(8) 0.0229(3) Uani 1 1 d . . .
H24 H 0.4411 0.8691 0.6671 0.027 Uiso 1 1 calc R . .
C25 C 0.39498(7) 0.91939(12) 0.72595(8) 0.0236(3) Uani 1 1 d . . .
H25 H 0.4380 0.9215 0.7829 0.028 Uiso 1 1 calc R . .
C26 C 0.33077(6) 0.94776(12) 0.71194(8) 0.0210(3) Uani 1 1 d . . .
H26 H 0.3301 0.9696 0.7593 0.025 Uiso 1 1 calc R . .

loop_
_atom_site_aniso_label
_atom_site_aniso_U_11
_atom_site_aniso_U_22
_atom_site_aniso_U_33
_atom_site_aniso_U_23
_atom_site_aniso_U_13
_atom_site_aniso_U_12
O1 0.0199(5) 0.0321(5) 0.0241(5) 0.0086(4) 0.0130(4) 0.0038(4)
C1 0.0203(6) 0.0189(6) 0.0157(6) -0.0014(5) 0.0109(5) 0.0005(5)
C2 0.0218(6) 0.0165(6) 0.0158(6) -0.0018(5) 0.0125(5) 0.0004(5)
C3 0.0198(6) 0.0180(6) 0.0173(6) -0.0018(5) 0.0117(5) 0.0007(5)
C4 0.0245(6) 0.0148(6) 0.0175(6) -0.0031(5) 0.0146(5) -0.0013(5)
C5 0.0262(6) 0.0159(6) 0.0176(6) 0.0016(5) 0.0144(5) 0.0022(5)
C6 0.0201(6) 0.0198(6) 0.0165(6) -0.0003(5) 0.0108(5) 0.0021(5)
C7 0.0216(6) 0.0173(6) 0.0157(6) -0.0026(4) 0.0123(5) -0.0005(5)
C8 0.0233(6) 0.0172(6) 0.0142(5) -0.0029(4) 0.0116(5) -0.0024(5)
C9 0.0249(6) 0.0171(6) 0.0207(6) 0.0006(5) 0.0143(5) 0.0003(5)
C10 0.0244(6) 0.0237(6) 0.0223(6) -0.0025(5) 0.0155(6) -0.0007(5)
C11 0.0276(7) 0.0235(7) 0.0201(6) -0.0037(5) 0.0160(6) -0.0083(5)
C12 0.0299(7) 0.0157(6) 0.0183(6) -0.0011(5) 0.0139(6) -0.0029(5)
C13 0.0244(6) 0.0174(6) 0.0162(6) -0.0021(5) 0.0118(5) 0.0004(5)
O2 0.0241(5) 0.0253(5) 0.0253(5) -0.0088(4) 0.0160(4) -0.0036(4)
C14 0.0222(6) 0.0168(6) 0.0178(6) 0.0011(5) 0.0141(5) -0.0013(5)
C15 0.0201(6) 0.0162(6) 0.0168(6) 0.0016(5) 0.0123(5) -0.0014(5)
C16 0.0220(6) 0.0166(6) 0.0181(6) 0.0006(5) 0.0133(5) -0.0007(5)
C17 0.0200(6) 0.0180(6) 0.0177(6) 0.0031(5) 0.0122(5) -0.0007(5)
C18 0.0196(6) 0.0238(6) 0.0161(6) -0.0009(5) 0.0100(5) -0.0039(5)
C19 0.0245(6) 0.0193(6) 0.0181(6) -0.0021(5) 0.0147(5) -0.0026(5)
C20 0.0202(6) 0.0173(6) 0.0169(6) 0.0016(5) 0.0122(5) -0.0024(5)
C21 0.0211(6) 0.0136(6) 0.0209(6) 0.0006(5) 0.0127(5) -0.0016(5)
C22 0.0204(6) 0.0172(6) 0.0193(6) -0.0012(5) 0.0116(5) -0.0028(5)
C23 0.0268(7) 0.0156(6) 0.0262(6) -0.0023(5) 0.0184(6) -0.0015(5)
C24 0.0212(6) 0.0176(6) 0.0324(7) 0.0004(5) 0.0174(6) 0.0011(5)
C25 0.0203(6) 0.0218(6) 0.0220(6) 0.0004(5) 0.0090(6) 0.0010(5)
C26 0.0244(7) 0.0193(6) 0.0204(6) 0.0005(5) 0.0140(6) 0.0000(5)

loop_
_atom_type_symbol
_atom_type_description
_atom_type_scat_dispersion_real
_atom_type_scat_dispersion_imag
_atom_type_scat_source
C C 0.0033 0.0016 'International Tables Vol C Tables 4.2.6.8 and 6.1.1.4'
H H 0.0000 0.0000 'International Tables Vol C Tables 4.2.6.8 and 6.1.1.4'
O O 0.0106 0.0060 'International Tables Vol C Tables 4.2.6.8 and 6.1.1.4'

loop_
_geom_angle_atom_site_label_1
_geom_angle_atom_site_label_2
_geom_angle_atom_site_label_3
_geom_angle
_geom_angle_site_symmetry_1
_geom_angle_site_symmetry_3
_geom_angle_publ_flag
O1 C1 C7 121.14(11) . 5_567 ?
O1 C1 C2 121.27(11) . . ?
C7 C1 C2 117.58(10) 5_567 . ?
C3 C2 C7 119.97(11) . . ?
C3 C2 C1 119.05(10) . . ?
C7 C2 C1 120.97(10) . . ?
C2 C3 C4 121.42(11) . . ?
C2 C3 H3 119.3 . . ?
C4 C3 H3 119.3 . . ?
C3 C4 C5 117.76(11) . . ?
C3 C4 C8 120.99(11) . . ?
C5 C4 C8 121.25(10) . . ?
C6 C5 C4 121.34(11) . . ?
C6 C5 H5 119.3 . . ?
C4 C5 H5 119.3 . . ?
C5 C6 C7 120.56(11) . . ?
C5 C6 H6 119.7 . . ?
C7 C6 H6 119.7 . . ?
C6 C7 C2 118.94(11) . . ?
C6 C7 C1 119.62(11) . 5_567 ?
C2 C7 C1 121.44(10) . 5_567 ?
C9 C8 C13 118.09(11) . . ?
C9 C8 C4 120.53(10) . . ?
C13 C8 C4 121.36(11) . . ?
C10 C9 C8 121.24(11) . . ?
C10 C9 H9 119.4 . . ?
C8 C9 H9 119.4 . . ?
C11 C10 C9 120.31(12) . . ?
C11 C10 H10 119.8 . . ?
C9 C10 H10 119.8 . . ?
C10 C11 C12 119.21(11) . . ?
C10 C11 H11 120.4 . . ?
C12 C11 H11 120.4 . . ?
C13 C12 C11 120.63(11) . . ?
C13 C12 H12 119.7 . . ?
C11 C12 H12 119.7 . . ?
C12 C13 C8 120.53(11) . . ?
C12 C13 H13 119.7 . . ?
C8 C13 H13 119.7 . . ?
O2 C14 C20 121.35(11) . 5_576 ?
O2 C14 C15 121.22(11) . . ?
C20 C14 C15 117.43(10) 5_576 . ?
C16 C15 C20 119.86(11) . . ?
C16 C15 C14 118.69(11) . . ?
C20 C15 C14 121.45(11) . . ?
C15 C16 C17 121.40(11) . . ?
C15 C16 H16 119.3 . . ?
C17 C16 H16 119.3 . . ?
C16 C17 C18 117.98(11) . . ?
C16 C17 C21 120.49(11) . . ?
C18 C17 C21 121.48(10) . . ?
C19 C18 C17 121.14(11) . . ?
C19 C18 H18 119.4 . . ?
C17 C18 H18 119.4 . . ?
C18 C19 C20 120.41(11) . . ?
C18 C19 H19 119.8 . . ?
C20 C19 H19 119.8 . . ?
C19 C20 C15 119.18(11) . . ?
C19 C20 C14 119.72(11) . 5_576 ?
C15 C20 C14 121.10(10) . 5_576 ?
C22 C21 C26 118.54(11) . . ?
C22 C21 C17 120.03(10) . . ?
C26 C21 C17 121.38(11) . . ?
C23 C22 C21 120.77(11) . . ?
C23 C22 H22 119.6 . . ?
C21 C22 H22 119.6 . . ?
C22 C23 C24 120.14(11) . . ?
C22 C23 H23 119.9 . . ?
C24 C23 H23 119.9 . . ?
C23 C24 C25 119.56(11) . . ?
C23 C24 H24 120.2 . . ?
C25 C24 H24 120.2 . . ?
C26 C25 C24 120.43(11) . . ?
C26 C25 H25 119.8 . . ?
C24 C25 H25 119.8 . . ?
C25 C26 C21 120.56(11) . . ?
C25 C26 H26 119.7 . . ?
C21 C26 H26 119.7 . . ?

loop_
_geom_bond_atom_site_label_1
_geom_bond_atom_site_label_2
_geom_bond_distance
_geom_bond_site_symmetry_2
_geom_bond_publ_flag
O1 C1 1.2234(14) . ?
C1 C7 1.4882(16) 5_567 ?
C1 C2 1.4900(16) . ?
C2 C3 1.3916(16) . ?
C2 C7 1.4042(16) . ?
C3 C4 1.4001(16) . ?
C3 H3 0.9500 . ?
C4 C5 1.4008(17) . ?
C4 C8 1.4870(16) . ?
C5 C6 1.3852(17) . ?
C5 H5 0.9500 . ?
C6 C7 1.3947(16) . ?
C6 H6 0.9500 . ?
C7 C1 1.4881(16) 5_567 ?
C8 C9 1.3912(16) . ?
C8 C13 1.4041(16) . ?
C9 C10 1.3873(17) . ?
C9 H9 0.9500 . ?
C10 C11 1.3866(17) . ?
C10 H10 0.9500 . ?
C11 C12 1.3884(17) . ?
C11 H11 0.9500 . ?
C12 C13 1.3878(17) . ?
C12 H12 0.9500 . ?
C13 H13 0.9500 . ?
O2 C14 1.2249(14) . ?
C14 C20 1.4823(16) 5_576 ?
C14 C15 1.4907(16) . ?
C15 C16 1.3885(16) . ?
C15 C20 1.4022(16) . ?
C16 C17 1.3972(16) . ?
C16 H16 0.9500 . ?
C17 C18 1.4015(16) . ?
C17 C21 1.4850(16) . ?
C18 C19 1.3842(16) . ?
C18 H18 0.9500 . ?
C19 C20 1.3942(16) . ?
C19 H19 0.9500 . ?
C20 C14 1.4823(16) 5_576 ?
C21 C22 1.3966(16) . ?
C21 C26 1.3990(16) . ?
C22 C23 1.3878(17) . ?
C22 H22 0.9500 . ?
C23 C24 1.3885(17) . ?
C23 H23 0.9500 . ?
C24 C25 1.3886(18) . ?
C24 H24 0.9500 . ?
C25 C26 1.3848(17) . ?
C25 H25 0.9500 . ?
C26 H26 0.9500 . ?

loop_
_geom_torsion_atom_site_label_1
_geom_torsion_atom_site_label_2
_geom_torsion_atom_site_label_3
_geom_torsion_atom_site_label_4
_geom_torsion
_geom_torsion_site_symmetry_1
_geom_torsion_site_symmetry_2
_geom_torsion_site_symmetry_3
_geom_torsion_site_symmetry_4
_geom_torsion_publ_flag
O1 C1 C2 C3 0.07(17) . . . . ?
C7 C1 C2 C3 179.63(10) 5_567 . . . ?
O1 C1 C2 C7 -178.89(11) . . . . ?
C7 C1 C2 C7 0.67(17) 5_567 . . . ?
C7 C2 C3 C4 -0.70(16) . . . . ?
C1 C2 C3 C4 -179.68(10) . . . . ?
C2 C3 C4 C5 0.56(16) . . . . ?
C2 C3 C4 C8 -178.67(10) . . . . ?
C3 C4 C5 C6 0.01(16) . . . . ?
C8 C4 C5 C6 179.23(10) . . . . ?
C4 C5 C6 C7 -0.43(17) . . . . ?
C5 C6 C7 C2 0.29(16) . . . . ?
C5 C6 C7 C1 -179.80(10) . . . 5_567 ?
C3 C2 C7 C6 0.27(16) . . . . ?
C1 C2 C7 C6 179.22(10) . . . . ?
C3 C2 C7 C1 -179.65(10) . . . 5_567 ?
C1 C2 C7 C1 -0.69(18) . . . 5_567 ?
C3 C4 C8 C9 30.73(16) . . . . ?
C5 C4 C8 C9 -148.46(11) . . . . ?
C3 C4 C8 C13 -151.02(11) . . . . ?
C5 C4 C8 C13 29.78(16) . . . . ?
C13 C8 C9 C10 0.23(17) . . . . ?
C4 C8 C9 C10 178.53(11) . . . . ?
C8 C9 C10 C11 -0.70(18) . . . . ?
C9 C10 C11 C12 0.49(17) . . . . ?
C10 C11 C12 C13 0.19(17) . . . . ?
C11 C12 C13 C8 -0.66(17) . . . . ?
C9 C8 C13 C12 0.45(16) . . . . ?
C4 C8 C13 C12 -177.83(10) . . . . ?
O2 C14 C15 C16 1.29(16) . . . . ?
C20 C14 C15 C16 -178.80(10) 5_576 . . . ?
O2 C14 C15 C20 -178.47(11) . . . . ?
C20 C14 C15 C20 1.44(17) 5_576 . . . ?
C20 C15 C16 C17 0.27(17) . . . . ?
C14 C15 C16 C17 -179.50(10) . . . . ?
C15 C16 C17 C18 1.34(17) . . . . ?
C15 C16 C17 C21 -176.15(10) . . . . ?
C16 C17 C18 C19 -1.81(17) . . . . ?
C21 C17 C18 C19 175.65(10) . . . . ?
C17 C18 C19 C20 0.67(17) . . . . ?
C18 C19 C20 C15 0.97(17) . . . . ?
C18 C19 C20 C14 -179.20(10) . . . 5_576 ?
C16 C15 C20 C19 -1.43(16) . . . . ?
C14 C15 C20 C19 178.33(10) . . . . ?
C16 C15 C20 C14 178.75(10) . . . 5_576 ?
C14 C15 C20 C14 -1.49(18) . . . 5_576 ?
C16 C17 C21 C22 32.31(16) . . . . ?
C18 C17 C21 C22 -145.08(11) . . . . ?
C16 C17 C21 C26 -150.49(11) . . . . ?
C18 C17 C21 C26 32.11(17) . . . . ?
C26 C21 C22 C23 -0.57(17) . . . . ?
C17 C21 C22 C23 176.70(10) . . . . ?
C21 C22 C23 C24 0.33(17) . . . . ?
C22 C23 C24 C25 0.21(17) . . . . ?
C23 C24 C25 C26 -0.49(18) . . . . ?
C24 C25 C26 C21 0.24(18) . . . . ?
C22 C21 C26 C25 0.29(18) . . . . ?
C17 C21 C26 C25 -176.95(11) . . . . ?
